data_1575457
loop_
_publ_author_name
'Pu, Yue'
'Xue, Qiaoli'
'Yan, Liqin'
'Xie, Xiaotian'
'Zhao, Haixia'
'Tang, Kaijie'
'Shang, Yongjia'
'Wang, Jian'

_publ_section_title
;
 Construction of dibenzo[1,4]oxazocines <i>via</i> palladium-catalysed
 arylalkylation of allenamides.
;
_journal_issue 76
_journal_name_full 'Chemical communications (Cambridge, England)'
_journal_page_first 14645
_journal_page_last 14648
_journal_paper_doi 10.1039/d5cc03161c
_journal_volume 61
_journal_year 2025
_chemical_formula_moiety 'C32 H24 Cl N3 O3 S'
_chemical_formula_sum 'C32 H24 Cl N3 O3 S'
_chemical_formula_weight 566.05
_chemical_name_systematic (Z)-2-benzyl-2-((9-chloro-5-tosyl-5H-dibenzo[b,g][1,4]oxazocin-7-yl)methyl)malononitrile
_space_group_crystal_system triclinic
_space_group_IT_number 2
_space_group_name_Hall '-P 1'
_space_group_name_H-M_alt 'P -1'
_atom_sites_solution_hydrogens geom
_atom_sites_solution_primary dual
_atom_sites_solution_secondary difmap
_audit_creation_date 2025-07-19
_audit_creation_method
;
Olex2 1.5
(compiled 2022.04.07 svn.rca3783a0 for OlexSys, GUI svn.r6498)
;
_audit_update_record
;
2025-07-19 deposited with the CCDC.	2025-08-15 downloaded from the CCDC.
;
_cell_angle_alpha 105.538(2)
_cell_angle_beta 94.907(2)
_cell_angle_gamma 105.754(2)
_cell_formula_units_Z 2
_cell_length_a 9.1264(4)
_cell_length_b 12.8330(6)
_cell_length_c 13.3568(6)
_cell_measurement_reflns_used 8974
_cell_measurement_temperature 298(2)
_cell_measurement_theta_max 72.273
_cell_measurement_theta_min 3.486
_cell_volume 1429.26(11)
_computing_cell_refinement 'SAINT V8.40B (Bruker, 2016)'
_computing_data_collection 'Bruker D8 Venture diffractometer'
_computing_data_reduction 'SAINT V8.40B (Bruker, 2016)'
_computing_molecular_graphics 'Olex2 1.5 (Dolomanov et al., 2009)'
_computing_publication_material 'Olex2 1.5 (Dolomanov et al., 2009)'
_computing_structure_refinement 'SHELXL 2019/3 (Sheldrick, 2015)'
_computing_structure_solution 'SHELXT 2018/2 (Sheldrick, 2018)'
_diffrn_ambient_temperature 298(2)
_diffrn_detector 'Bruker PHOTON-II area detector'
_diffrn_detector_area_resol_mean 7.4
_diffrn_detector_type 'CMOS-PHOTONII area detector'
_diffrn_measured_fraction_theta_full 0.971
_diffrn_measured_fraction_theta_max 0.958
_diffrn_measurement_device 'three-circle diffractometer'
_diffrn_measurement_device_type 'Bruker PHOTON-II area detector'
_diffrn_measurement_method 'phi and omega scans'
_diffrn_radiation_monochromator graphite
_diffrn_radiation_probe x-ray
_diffrn_radiation_type CuK\a
_diffrn_radiation_wavelength 1.54178
_diffrn_reflns_av_R_equivalents 0.0567
_diffrn_reflns_av_unetI/netI 0.0664
_diffrn_reflns_Laue_measured_fraction_full 0.971
_diffrn_reflns_Laue_measured_fraction_max 0.958
_diffrn_reflns_limit_h_max 11
_diffrn_reflns_limit_h_min -11
_diffrn_reflns_limit_k_max 15
_diffrn_reflns_limit_k_min -14
_diffrn_reflns_limit_l_max 16
_diffrn_reflns_limit_l_min -16
_diffrn_reflns_number 15249
_diffrn_reflns_point_group_measured_fraction_full 0.971
_diffrn_reflns_point_group_measured_fraction_max 0.958
_diffrn_reflns_theta_full 67.679
_diffrn_reflns_theta_max 72.679
_diffrn_reflns_theta_min 3.486
_diffrn_source 'sealed X-ray tube'
_diffrn_source_current 1.0
_diffrn_source_power 0.05
_diffrn_source_target Mo
_diffrn_source_voltage 50.0
_diffrn_standards_number 0
_exptl_absorpt_coefficient_mu 2.174
_exptl_absorpt_correction_T_max 0.7536
_exptl_absorpt_correction_T_min 0.3986
_exptl_absorpt_correction_type multi-scan
_exptl_absorpt_process_details
;
SADABS-2016/2 (Bruker,2016/2) was used for absorption correction.
wR2(int) was 0.1414 before and 0.0957 after correction.
The Ratio of minimum to maximum transmission is 0.5289.
The \l/2 correction factor is Not present.
;
_exptl_crystal_colour 'clear light colourless'
_exptl_crystal_colour_lustre clear
_exptl_crystal_colour_modifier light
_exptl_crystal_colour_primary colourless
_exptl_crystal_density_diffrn 1.315
_exptl_crystal_density_method 'not measured'
_exptl_crystal_description needle
_exptl_crystal_F_000 588
_exptl_crystal_size_max 0.4144
_exptl_crystal_size_mid 0.1631
_exptl_crystal_size_min 0.0799
_refine_diff_density_max 0.414
_refine_diff_density_min -0.379
_refine_diff_density_rms 0.079
_refine_ls_extinction_coef 0.013(2)
_refine_ls_extinction_expression Fc^*^=kFc[1+0.001xFc^2^\l^3^/sin(2\q)]^-1/4^
_refine_ls_extinction_method 'SHELXL-2019/2 (Sheldrick 2019)'
_refine_ls_goodness_of_fit_ref 1.185
_refine_ls_hydrogen_treatment constr
_refine_ls_matrix_type full
_refine_ls_number_parameters 363
_refine_ls_number_reflns 5443
_refine_ls_number_restraints 0
_refine_ls_restrained_S_all 1.185
_refine_ls_R_factor_all 0.0968
_refine_ls_R_factor_gt 0.0851
_refine_ls_shift/su_max 0.000
_refine_ls_shift/su_mean 0.000
_refine_ls_structure_factor_coef Fsqd
_refine_ls_weighting_details 'w=1/[\s^2^(Fo^2^)+(0.1654P)^2^+0.3777P] where P=(Fo^2^+2Fc^2^)/3'
_refine_ls_weighting_scheme calc
_refine_ls_wR_factor_gt 0.2577
_refine_ls_wR_factor_ref 0.2817
_reflns_Friedel_coverage 0.000
_reflns_number_gt 4333
_reflns_number_total 5443
_reflns_threshold_expression 'I > 2\s(I)'
_cod_data_source_file d5cc03161c2.cif
_cod_data_source_block 20250718g
_cod_depositor_comments
;
The following automatic conversions were performed:

data item '_diffrn_radiation_probe' value 'X-ray' was changed to
'x-ray' in accordance with the
/home/data/users/saulius/crontab/automatic-downloads/rss-feeds/RSC/lib/dictionaries/cif_core.dic
dictionary named 'cif_core.dic' version 2.4.2 last updated on
2011-04-26.

Automatic conversion script
Id: cif_fix_values 8170 2020-07-09 18:12:32Z antanas 

 Adding full bibliography for 1575457.cif.
;
_cod_database_code 1575457
_shelx_shelxl_version_number 2019/3
_shelx_space_group_comment
;
The symmetry employed for this shelxl refinement is uniquely defined
by the following loop, which should always be used as a source of
symmetry information in preference to the above space-group names.
They are only intended as comments.
;
_shelx_estimated_absorpt_t_max 0.845
_shelx_estimated_absorpt_t_min 0.466
_olex2_refinement_description
;
1. Fixed Uiso
 At 1.2 times of:
  All C(H) groups, All C(H,H) groups
 At 1.5 times of:
  All C(H,H,H) groups
2.a Secondary CH2 refined with riding coordinates:
 C22(H22A,H22B), C26(H26A,H26B)
2.b Aromatic/amide H refined with riding coordinates:
 C2(H2), C3(H3), C5(H5), C6(H6), C10(H10), C11(H11), C12(H12), C13(H13),
 C14(H14), C18(H18), C19(H19), C21(H21), C28(H28), C29(H29), C30(H30), C31(H31),
  C32(H32)
2.c Idealised Me refined as rotating group:
 C7(H7A,H7B,H7C)
;
_olex2_submission_special_instructions 'No special instructions were received'

loop_
_space_group_symop_operation_xyz
'x, y, z'
'-x, -y, -z'

loop_
_atom_site_label
_atom_site_type_symbol
_atom_site_fract_x
_atom_site_fract_y
_atom_site_fract_z
_atom_site_U_iso_or_equiv
_atom_site_adp_type
_atom_site_occupancy
_atom_site_site_symmetry_order
_atom_site_calc_flag
_atom_site_refinement_flags_posn
_atom_site_refinement_flags_adp
_atom_site_refinement_flags_occupancy
_atom_site_disorder_assembly
_atom_site_disorder_group
Cl1 Cl 0.03374(19) 0.38336(15) 0.59238(10) 0.1178(6) Uani 1 1 d . . . . .
S001 S 0.09063(9) 0.01558(7) 0.18094(7) 0.0602(3) Uani 1 1 d . . . . .
O1 O -0.0501(3) 0.0430(2) 0.1926(3) 0.0810(8) Uani 1 1 d . . . . .
O2 O 0.0895(3) -0.0777(2) 0.0935(2) 0.0801(8) Uani 1 1 d . . . . .
O3 O 0.4434(2) 0.34968(18) 0.28046(16) 0.0520(5) Uani 1 1 d . . . . .
N1 N 0.2160(3) 0.1358(2) 0.1792(2) 0.0517(6) Uani 1 1 d . . . . .
N2 N 0.0249(4) 0.6173(3) 0.1076(3) 0.0796(10) Uani 1 1 d . . . . .
N3 N 0.3283(4) 0.6126(3) 0.3569(2) 0.0721(8) Uani 1 1 d . . . . .
C1 C 0.1640(4) -0.0060(3) 0.2965(3) 0.0628(8) Uani 1 1 d . . . . .
C2 C 0.1588(6) 0.0657(4) 0.3932(4) 0.0885(13) Uani 1 1 d . . . . .
H2 H 0.123145 0.127833 0.397316 0.106 Uiso 1 1 calc R U . . .
C3 C 0.2076(8) 0.0430(5) 0.4833(4) 0.1104(18) Uani 1 1 d . . . . .
H3 H 0.204245 0.091285 0.548221 0.132 Uiso 1 1 calc R U . . .
C4 C 0.2602(7) -0.0466(5) 0.4817(5) 0.1022(17) Uani 1 1 d . . . . .
C5 C 0.2653(8) -0.1161(5) 0.3854(5) 0.1122(19) Uani 1 1 d . . . . .
H5 H 0.300827 -0.178085 0.382191 0.135 Uiso 1 1 calc R U . . .
C6 C 0.2184(6) -0.0964(4) 0.2917(4) 0.0898(13) Uani 1 1 d . . . . .
H6 H 0.224112 -0.143975 0.227005 0.108 Uiso 1 1 calc R U . . .
C7 C 0.3103(11) -0.0713(8) 0.5819(6) 0.160(3) Uani 1 1 d . . . . .
H7A H 0.345509 -0.001829 0.639293 0.240 Uiso 1 1 calc R U . . .
H7B H 0.392679 -0.104342 0.572419 0.240 Uiso 1 1 calc R U . . .
H7C H 0.224416 -0.123364 0.597454 0.240 Uiso 1 1 calc R U . . .
C8 C 0.3777(3) 0.1487(3) 0.1831(2) 0.0495(7) Uani 1 1 d . . . . .
C9 C 0.4856(3) 0.2540(3) 0.2358(2) 0.0491(7) Uani 1 1 d . . . . .
C10 C 0.6423(4) 0.2697(3) 0.2395(3) 0.0620(8) Uani 1 1 d . . . . .
H10 H 0.712671 0.341053 0.273598 0.074 Uiso 1 1 calc R U . . .
C11 C 0.6946(4) 0.1807(4) 0.1931(3) 0.0695(9) Uani 1 1 d . . . . .
H11 H 0.799920 0.191283 0.195671 0.083 Uiso 1 1 calc R U . . .
C12 C 0.5899(4) 0.0759(4) 0.1429(3) 0.0705(9) Uani 1 1 d . . . . .
H12 H 0.624973 0.014929 0.112891 0.085 Uiso 1 1 calc R U . . .
C13 C 0.4326(4) 0.0597(3) 0.1362(3) 0.0605(8) Uani 1 1 d . . . . .
H13 H 0.363136 -0.011454 0.100151 0.073 Uiso 1 1 calc R U . . .
C14 C 0.1508(3) 0.2105(3) 0.1394(2) 0.0513(7) Uani 1 1 d . . . . .
H14 H 0.119629 0.193158 0.067161 0.062 Uiso 1 1 calc R U . . .
C15 C 0.1346(3) 0.3035(3) 0.2043(2) 0.0495(7) Uani 1 1 d . . . . .
C16 C 0.1898(3) 0.3332(3) 0.3194(2) 0.0486(7) Uani 1 1 d . . . . .
C17 C 0.3427(3) 0.3445(3) 0.3528(2) 0.0506(7) Uani 1 1 d . . . . .
C18 C 0.3993(4) 0.3620(3) 0.4570(3) 0.0662(9) Uani 1 1 d . . . . .
H18 H 0.501515 0.366538 0.477257 0.079 Uiso 1 1 calc R U . . .
C19 C 0.3037(5) 0.3727(4) 0.5306(3) 0.0771(11) Uani 1 1 d . . . . .
H19 H 0.340393 0.384059 0.601015 0.093 Uiso 1 1 calc R U . . .
C20 C 0.1536(5) 0.3664(3) 0.4993(3) 0.0711(10) Uani 1 1 d . . . . .
C21 C 0.0935(4) 0.3462(3) 0.3948(3) 0.0610(8) Uani 1 1 d . . . . .
H21 H -0.008964 0.341369 0.375056 0.073 Uiso 1 1 calc R U . . .
C22 C 0.0628(3) 0.3800(3) 0.1632(3) 0.0540(7) Uani 1 1 d . . . . .
H22A H -0.014810 0.396390 0.204794 0.065 Uiso 1 1 calc R U . . .
H22B H 0.011172 0.340157 0.090968 0.065 Uiso 1 1 calc R U . . .
C23 C 0.1823(3) 0.4942(3) 0.1665(2) 0.0498(7) Uani 1 1 d . . . . .
C24 C 0.0951(4) 0.5645(3) 0.1329(3) 0.0574(8) Uani 1 1 d . . . . .
C25 C 0.2646(4) 0.5600(3) 0.2748(2) 0.0541(7) Uani 1 1 d . . . . .
C26 C 0.3015(4) 0.4744(3) 0.0930(2) 0.0556(7) Uani 1 1 d . . . . .
H26A H 0.348935 0.421390 0.111362 0.067 Uiso 1 1 calc R U . . .
H26B H 0.247448 0.439646 0.020824 0.067 Uiso 1 1 calc R U . . .
C27 C 0.4266(4) 0.5811(3) 0.0991(2) 0.0551(7) Uani 1 1 d . . . . .
C28 C 0.4038(5) 0.6520(3) 0.0412(3) 0.0697(10) Uani 1 1 d . . . . .
H28 H 0.310464 0.632321 -0.003842 0.084 Uiso 1 1 calc R U . . .
C29 C 0.5178(6) 0.7515(4) 0.0494(4) 0.0869(13) Uani 1 1 d . . . . .
H29 H 0.500307 0.798458 0.010459 0.104 Uiso 1 1 calc R U . . .
C30 C 0.6560(6) 0.7812(4) 0.1142(4) 0.0902(14) Uani 1 1 d . . . . .
H30 H 0.732230 0.848395 0.119663 0.108 Uiso 1 1 calc R U . . .
C31 C 0.6823(5) 0.7113(4) 0.1717(4) 0.0873(13) Uani 1 1 d . . . . .
H31 H 0.776384 0.731648 0.216083 0.105 Uiso 1 1 calc R U . . .
C32 C 0.5680(4) 0.6099(4) 0.1634(3) 0.0680(9) Uani 1 1 d . . . . .
H32 H 0.586838 0.562098 0.200967 0.082 Uiso 1 1 calc R U . . .

loop_
_atom_site_aniso_label
_atom_site_aniso_U_11
_atom_site_aniso_U_22
_atom_site_aniso_U_33
_atom_site_aniso_U_23
_atom_site_aniso_U_13
_atom_site_aniso_U_12
Cl1 0.1322(12) 0.1481(13) 0.0795(8) 0.0288(8) 0.0577(8) 0.0465(10)
S001 0.0519(5) 0.0517(5) 0.0672(5) 0.0204(4) -0.0033(3) 0.0017(3)
O1 0.0462(12) 0.0784(18) 0.118(2) 0.0443(17) 0.0054(13) 0.0074(11)
O2 0.0880(18) 0.0533(15) 0.0730(16) 0.0059(12) -0.0129(14) 0.0014(13)
O3 0.0458(10) 0.0496(12) 0.0539(11) 0.0126(9) 0.0066(8) 0.0078(9)
N1 0.0439(12) 0.0520(15) 0.0547(13) 0.0185(11) 0.0006(10) 0.0078(10)
N2 0.090(2) 0.073(2) 0.077(2) 0.0209(17) -0.0081(17) 0.0365(18)
N3 0.0766(19) 0.076(2) 0.0566(16) 0.0144(15) -0.0046(14) 0.0222(16)
C1 0.0672(19) 0.0507(18) 0.070(2) 0.0269(16) 0.0080(16) 0.0099(15)
C2 0.119(4) 0.081(3) 0.076(3) 0.034(2) 0.026(2) 0.036(3)
C3 0.154(5) 0.115(4) 0.068(3) 0.046(3) 0.023(3) 0.032(4)
C4 0.114(4) 0.108(4) 0.090(3) 0.060(3) 0.007(3) 0.015(3)
C5 0.138(5) 0.099(4) 0.120(4) 0.064(4) 0.010(4) 0.043(3)
C6 0.117(4) 0.068(3) 0.086(3) 0.028(2) 0.005(3) 0.030(2)
C7 0.185(8) 0.178(7) 0.137(6) 0.113(6) 0.002(5) 0.030(6)
C8 0.0503(15) 0.0537(17) 0.0453(14) 0.0182(12) 0.0072(11) 0.0146(12)
C9 0.0466(14) 0.0491(16) 0.0484(14) 0.0151(12) 0.0045(11) 0.0106(12)
C10 0.0440(15) 0.066(2) 0.070(2) 0.0190(16) 0.0033(14) 0.0111(14)
C11 0.0553(18) 0.075(2) 0.081(2) 0.0224(19) 0.0131(16) 0.0249(17)
C12 0.070(2) 0.074(2) 0.076(2) 0.0244(19) 0.0190(18) 0.0331(19)
C13 0.0626(18) 0.0550(19) 0.0618(18) 0.0153(14) 0.0086(15) 0.0174(15)
C14 0.0465(14) 0.0602(18) 0.0433(14) 0.0189(13) -0.0032(11) 0.0105(13)
C15 0.0421(13) 0.0565(18) 0.0480(15) 0.0211(13) 0.0023(11) 0.0086(12)
C16 0.0485(14) 0.0522(16) 0.0455(14) 0.0194(12) 0.0050(11) 0.0125(12)
C17 0.0494(15) 0.0525(17) 0.0456(14) 0.0131(12) 0.0034(12) 0.0121(12)
C18 0.0637(19) 0.076(2) 0.0489(17) 0.0105(15) -0.0050(14) 0.0184(17)
C19 0.093(3) 0.092(3) 0.0412(16) 0.0161(17) 0.0024(16) 0.028(2)
C20 0.089(3) 0.073(2) 0.0512(17) 0.0176(16) 0.0206(17) 0.024(2)
C21 0.0610(18) 0.064(2) 0.0611(18) 0.0217(15) 0.0159(15) 0.0194(15)
C22 0.0473(14) 0.0615(19) 0.0566(16) 0.0260(14) 0.0015(12) 0.0163(13)
C23 0.0476(14) 0.0540(17) 0.0478(14) 0.0184(12) 0.0028(11) 0.0142(12)
C24 0.0599(17) 0.0593(19) 0.0538(16) 0.0188(14) -0.0006(13) 0.0213(15)
C25 0.0539(16) 0.0593(19) 0.0511(16) 0.0204(14) 0.0066(13) 0.0178(14)
C26 0.0554(16) 0.0578(19) 0.0516(15) 0.0172(13) 0.0082(13) 0.0142(14)
C27 0.0579(16) 0.0546(18) 0.0473(15) 0.0127(13) 0.0110(12) 0.0106(14)
C28 0.071(2) 0.070(2) 0.070(2) 0.0353(18) 0.0132(17) 0.0107(17)
C29 0.100(3) 0.069(3) 0.092(3) 0.036(2) 0.029(2) 0.010(2)
C30 0.084(3) 0.063(3) 0.108(3) 0.020(2) 0.034(3) -0.001(2)
C31 0.063(2) 0.091(3) 0.082(3) 0.006(2) 0.0077(19) 0.003(2)
C32 0.0591(18) 0.077(2) 0.0601(19) 0.0172(17) 0.0090(15) 0.0117(17)

loop_
_atom_type_symbol
_atom_type_description
_atom_type_scat_dispersion_real
_atom_type_scat_dispersion_imag
_atom_type_scat_source
C C 0.0181 0.0091 'International Tables Vol C Tables 4.2.6.8 and 6.1.1.4'
H H 0.0000 0.0000 'International Tables Vol C Tables 4.2.6.8 and 6.1.1.4'
Cl Cl 0.3639 0.7018 'International Tables Vol C Tables 4.2.6.8 and 6.1.1.4'
N N 0.0311 0.0180 'International Tables Vol C Tables 4.2.6.8 and 6.1.1.4'
O O 0.0492 0.0322 'International Tables Vol C Tables 4.2.6.8 and 6.1.1.4'
S S 0.3331 0.5567 'International Tables Vol C Tables 4.2.6.8 and 6.1.1.4'

loop_
_geom_angle_atom_site_label_1
_geom_angle_atom_site_label_2
_geom_angle_atom_site_label_3
_geom_angle
_geom_angle_site_symmetry_1
_geom_angle_site_symmetry_3
_geom_angle_publ_flag
O1 S001 N1 104.19(15) . . ?
O1 S001 C1 109.87(19) . . ?
O2 S001 O1 118.46(18) . . ?
O2 S001 N1 111.42(16) . . ?
O2 S001 C1 108.30(18) . . ?
N1 S001 C1 103.56(14) . . ?
C9 O3 C17 118.5(2) . . ?
C8 N1 S001 121.7(2) . . ?
C8 N1 C14 119.6(2) . . ?
C14 N1 S001 115.67(19) . . ?
C2 C1 S001 119.3(3) . . ?
C6 C1 S001 120.5(3) . . ?
C6 C1 C2 120.1(4) . . ?
C1 C2 H2 120.8 . . ?
C3 C2 C1 118.5(5) . . ?
C3 C2 H2 120.8 . . ?
C2 C3 H3 118.4 . . ?
C4 C3 C2 123.2(6) . . ?
C4 C3 H3 118.4 . . ?
C3 C4 C5 117.5(5) . . ?
C3 C4 C7 122.2(7) . . ?
C5 C4 C7 120.4(6) . . ?
C4 C5 H5 119.1 . . ?
C4 C5 C6 121.8(5) . . ?
C6 C5 H5 119.1 . . ?
C1 C6 C5 119.0(5) . . ?
C1 C6 H6 120.5 . . ?
C5 C6 H6 120.5 . . ?
C4 C7 H7A 109.5 . . ?
C4 C7 H7B 109.5 . . ?
C4 C7 H7C 109.5 . . ?
H7A C7 H7B 109.5 . . ?
H7A C7 H7C 109.5 . . ?
H7B C7 H7C 109.5 . . ?
C9 C8 N1 119.5(3) . . ?
C13 C8 N1 122.6(3) . . ?
C13 C8 C9 117.9(3) . . ?
O3 C9 C8 122.6(3) . . ?
C10 C9 O3 116.3(3) . . ?
C10 C9 C8 121.0(3) . . ?
C9 C10 H10 119.8 . . ?
C11 C10 C9 120.4(3) . . ?
C11 C10 H10 119.8 . . ?
C10 C11 H11 120.3 . . ?
C12 C11 C10 119.4(3) . . ?
C12 C11 H11 120.3 . . ?
C11 C12 H12 119.6 . . ?
C11 C12 C13 120.9(4) . . ?
C13 C12 H12 119.6 . . ?
C8 C13 H13 119.7 . . ?
C12 C13 C8 120.5(3) . . ?
C12 C13 H13 119.7 . . ?
N1 C14 H14 119.5 . . ?
C15 C14 N1 121.0(3) . . ?
C15 C14 H14 119.5 . . ?
C14 C15 C16 119.3(3) . . ?
C14 C15 C22 121.1(3) . . ?
C16 C15 C22 119.6(3) . . ?
C17 C16 C15 118.2(3) . . ?
C17 C16 C21 118.6(3) . . ?
C21 C16 C15 123.1(3) . . ?
C16 C17 O3 118.1(3) . . ?
C18 C17 O3 119.8(3) . . ?
C18 C17 C16 121.7(3) . . ?
C17 C18 H18 120.3 . . ?
C19 C18 C17 119.5(3) . . ?
C19 C18 H18 120.3 . . ?
C18 C19 H19 120.3 . . ?
C20 C19 C18 119.5(3) . . ?
C20 C19 H19 120.3 . . ?
C19 C20 Cl1 119.7(3) . . ?
C19 C20 C21 121.9(3) . . ?
C21 C20 Cl1 118.4(3) . . ?
C16 C21 H21 120.7 . . ?
C20 C21 C16 118.7(3) . . ?
C20 C21 H21 120.7 . . ?
C15 C22 H22A 108.9 . . ?
C15 C22 H22B 108.9 . . ?
C15 C22 C23 113.3(2) . . ?
H22A C22 H22B 107.7 . . ?
C23 C22 H22A 108.9 . . ?
C23 C22 H22B 108.9 . . ?
C24 C23 C22 107.5(2) . . ?
C24 C23 C26 110.3(3) . . ?
C25 C23 C22 111.8(2) . . ?
C25 C23 C24 106.1(3) . . ?
C25 C23 C26 109.5(2) . . ?
C26 C23 C22 111.6(3) . . ?
N2 C24 C23 178.5(4) . . ?
N3 C25 C23 178.3(4) . . ?
C23 C26 H26A 108.8 . . ?
C23 C26 H26B 108.8 . . ?
H26A C26 H26B 107.7 . . ?
C27 C26 C23 113.8(3) . . ?
C27 C26 H26A 108.8 . . ?
C27 C26 H26B 108.8 . . ?
C28 C27 C26 121.3(3) . . ?
C32 C27 C26 119.9(3) . . ?
C32 C27 C28 118.8(3) . . ?
C27 C28 H28 119.5 . . ?
C29 C28 C27 120.9(4) . . ?
C29 C28 H28 119.5 . . ?
C28 C29 H29 119.8 . . ?
C30 C29 C28 120.4(4) . . ?
C30 C29 H29 119.8 . . ?
C29 C30 H30 120.1 . . ?
C29 C30 C31 119.8(4) . . ?
C31 C30 H30 120.1 . . ?
C30 C31 H31 119.9 . . ?
C30 C31 C32 120.3(4) . . ?
C32 C31 H31 119.9 . . ?
C27 C32 C31 119.7(4) . . ?
C27 C32 H32 120.1 . . ?
C31 C32 H32 120.1 . . ?

loop_
_geom_bond_atom_site_label_1
_geom_bond_atom_site_label_2
_geom_bond_distance
_geom_bond_site_symmetry_2
_geom_bond_publ_flag
Cl1 C20 1.734(4) . ?
S001 O1 1.431(3) . ?
S001 O2 1.428(3) . ?
S001 N1 1.659(3) . ?
S001 C1 1.750(4) . ?
O3 C9 1.384(4) . ?
O3 C17 1.392(4) . ?
N1 C8 1.435(4) . ?
N1 C14 1.444(4) . ?
N2 C24 1.142(4) . ?
N3 C25 1.130(4) . ?
C1 C2 1.384(6) . ?
C1 C6 1.369(6) . ?
C2 H2 0.9300 . ?
C2 C3 1.377(7) . ?
C3 H3 0.9300 . ?
C3 C4 1.357(8) . ?
C4 C5 1.368(9) . ?
C4 C7 1.517(7) . ?
C5 H5 0.9300 . ?
C5 C6 1.396(7) . ?
C6 H6 0.9300 . ?
C7 H7A 0.9600 . ?
C7 H7B 0.9600 . ?
C7 H7C 0.9600 . ?
C8 C9 1.392(4) . ?
C8 C13 1.389(5) . ?
C9 C10 1.384(4) . ?
C10 H10 0.9300 . ?
C10 C11 1.373(5) . ?
C11 H11 0.9300 . ?
C11 C12 1.371(6) . ?
C12 H12 0.9300 . ?
C12 C13 1.385(5) . ?
C13 H13 0.9300 . ?
C14 H14 0.9300 . ?
C14 C15 1.328(5) . ?
C15 C16 1.487(4) . ?
C15 C22 1.506(4) . ?
C16 C17 1.384(4) . ?
C16 C21 1.399(4) . ?
C17 C18 1.378(4) . ?
C18 H18 0.9300 . ?
C18 C19 1.374(6) . ?
C19 H19 0.9300 . ?
C19 C20 1.371(6) . ?
C20 C21 1.385(5) . ?
C21 H21 0.9300 . ?
C22 H22A 0.9700 . ?
C22 H22B 0.9700 . ?
C22 C23 1.559(4) . ?
C23 C24 1.482(4) . ?
C23 C25 1.479(4) . ?
C23 C26 1.552(4) . ?
C26 H26A 0.9700 . ?
C26 H26B 0.9700 . ?
C26 C27 1.503(4) . ?
C27 C28 1.387(5) . ?
C27 C32 1.386(5) . ?
C28 H28 0.9300 . ?
C28 C29 1.382(6) . ?
C29 H29 0.9300 . ?
C29 C30 1.363(7) . ?
C30 H30 0.9300 . ?
C30 C31 1.381(8) . ?
C31 H31 0.9300 . ?
C31 C32 1.400(6) . ?
C32 H32 0.9300 . ?

loop_
_geom_torsion_atom_site_label_1
_geom_torsion_atom_site_label_2
_geom_torsion_atom_site_label_3
_geom_torsion_atom_site_label_4
_geom_torsion
_geom_torsion_site_symmetry_1
_geom_torsion_site_symmetry_2
_geom_torsion_site_symmetry_3
_geom_torsion_site_symmetry_4
_geom_torsion_publ_flag
Cl1 C20 C21 C16 179.6(3) . . . . ?
S001 N1 C8 C9 -145.7(2) . . . . ?
S001 N1 C8 C13 34.0(4) . . . . ?
S001 N1 C14 C15 104.2(3) . . . . ?
S001 C1 C2 C3 175.8(4) . . . . ?
S001 C1 C6 C5 -175.2(4) . . . . ?
O1 S001 N1 C8 171.4(2) . . . . ?
O1 S001 N1 C14 -28.4(3) . . . . ?
O1 S001 C1 C2 -41.2(4) . . . . ?
O1 S001 C1 C6 135.3(4) . . . . ?
O2 S001 N1 C8 -59.8(3) . . . . ?
O2 S001 N1 C14 100.5(2) . . . . ?
O2 S001 C1 C2 -172.0(3) . . . . ?
O2 S001 C1 C6 4.5(4) . . . . ?
O3 C9 C10 C11 -177.2(3) . . . . ?
O3 C17 C18 C19 170.9(3) . . . . ?
N1 S001 C1 C2 69.6(4) . . . . ?
N1 S001 C1 C6 -113.9(4) . . . . ?
N1 C8 C9 O3 -3.6(4) . . . . ?
N1 C8 C9 C10 -179.0(3) . . . . ?
N1 C8 C13 C12 -179.4(3) . . . . ?
N1 C14 C15 C16 2.3(4) . . . . ?
N1 C14 C15 C22 -178.4(2) . . . . ?
C1 S001 N1 C8 56.4(3) . . . . ?
C1 S001 N1 C14 -143.3(2) . . . . ?
C1 C2 C3 C4 -0.1(9) . . . . ?
C2 C1 C6 C5 1.3(7) . . . . ?
C2 C3 C4 C5 0.5(10) . . . . ?
C2 C3 C4 C7 -178.7(6) . . . . ?
C3 C4 C5 C6 0.1(9) . . . . ?
C4 C5 C6 C1 -1.0(9) . . . . ?
C6 C1 C2 C3 -0.8(7) . . . . ?
C7 C4 C5 C6 179.3(6) . . . . ?
C8 N1 C14 C15 -95.1(4) . . . . ?
C8 C9 C10 C11 -1.5(5) . . . . ?
C9 O3 C17 C16 -103.2(3) . . . . ?
C9 O3 C17 C18 83.4(4) . . . . ?
C9 C8 C13 C12 0.4(5) . . . . ?
C9 C10 C11 C12 0.1(6) . . . . ?
C10 C11 C12 C13 1.6(6) . . . . ?
C11 C12 C13 C8 -1.8(6) . . . . ?
C13 C8 C9 O3 176.6(3) . . . . ?
C13 C8 C9 C10 1.3(4) . . . . ?
C14 N1 C8 C9 54.7(4) . . . . ?
C14 N1 C8 C13 -125.5(3) . . . . ?
C14 C15 C16 C17 55.8(4) . . . . ?
C14 C15 C16 C21 -121.8(3) . . . . ?
C14 C15 C22 C23 -107.0(3) . . . . ?
C15 C16 C17 O3 12.4(4) . . . . ?
C15 C16 C17 C18 -174.3(3) . . . . ?
C15 C16 C21 C20 175.7(3) . . . . ?
C15 C22 C23 C24 -175.2(3) . . . . ?
C15 C22 C23 C25 -59.1(4) . . . . ?
C15 C22 C23 C26 63.8(3) . . . . ?
C16 C15 C22 C23 72.4(3) . . . . ?
C16 C17 C18 C19 -2.3(6) . . . . ?
C17 O3 C9 C8 55.0(4) . . . . ?
C17 O3 C9 C10 -129.4(3) . . . . ?
C17 C16 C21 C20 -1.9(5) . . . . ?
C17 C18 C19 C20 -0.4(6) . . . . ?
C18 C19 C20 Cl1 -178.4(3) . . . . ?
C18 C19 C20 C21 1.9(7) . . . . ?
C19 C20 C21 C16 -0.8(6) . . . . ?
C21 C16 C17 O3 -169.8(3) . . . . ?
C21 C16 C17 C18 3.5(5) . . . . ?
C22 C15 C16 C17 -123.5(3) . . . . ?
C22 C15 C16 C21 58.9(4) . . . . ?
C22 C23 C26 C27 -175.8(2) . . . . ?
C23 C26 C27 C28 -83.5(4) . . . . ?
C23 C26 C27 C32 96.7(4) . . . . ?
C24 C23 C26 C27 64.9(3) . . . . ?
C25 C23 C26 C27 -51.5(3) . . . . ?
C26 C27 C28 C29 178.2(4) . . . . ?
C26 C27 C32 C31 -177.8(3) . . . . ?
C27 C28 C29 C30 0.6(7) . . . . ?
C28 C27 C32 C31 2.3(6) . . . . ?
C28 C29 C30 C31 0.2(8) . . . . ?
C29 C30 C31 C32 0.2(7) . . . . ?
C30 C31 C32 C27 -1.5(6) . . . . ?
C32 C27 C28 C29 -1.9(6) . . . . ?
